data_1555538
loop_
_publ_author_name
'Fraboni, Americo J.'
'Brenner-Moyer, Stacey E'

_publ_section_title
;
 Dienamine-Catalyzed Nitrone Formation via Redox Reaction.
;
_journal_issue 9
_journal_name_full 'Organic letters'
_journal_page_first 2146
_journal_page_last 2149
_journal_paper_doi 10.1021/acs.orglett.6b00770
_journal_volume 18
_journal_year 2016
_chemical_formula_moiety 'C12 H13 N O2'
_chemical_formula_sum 'C12 H13 N O2'
_chemical_formula_weight 203.23
_chemical_name_common rutsbm01
_space_group_crystal_system monoclinic
_space_group_IT_number 14
_space_group_name_Hall '-P 2yn'
_space_group_name_H-M_alt 'P 1 21/n 1'
_atom_sites_solution_hydrogens difmap
_atom_sites_solution_primary direct
_atom_sites_solution_secondary difmap
_audit_creation_method SHELXL-2014/7
_cell_angle_alpha 90
_cell_angle_beta 99.596(3)
_cell_angle_gamma 90
_cell_formula_units_Z 4
_cell_length_a 9.8079(17)
_cell_length_b 8.8394(15)
_cell_length_c 12.567(2)
_cell_measurement_reflns_used 4010
_cell_measurement_temperature 100.0(5)
_cell_measurement_theta_max 37.81
_cell_measurement_theta_min 2.83
_cell_volume 1074.3(3)
_computing_cell_refinement 'SAINT (Bruker, 2014)'
_computing_data_collection 'APEX2 (Bruker, 2014)'
_computing_data_reduction 'SAINT (Bruker, 2014)'
_computing_molecular_graphics 'SHELXTL (Sheldrick, 2008)'
_computing_publication_material 'SHELXTL (Sheldrick, 2008)'
_computing_structure_refinement 'SHELXL-2014/7 (Sheldrick, 2015)'
_computing_structure_solution 'SHELXT (Sheldrick, 2014)'
_diffrn_ambient_temperature 100.0(5)
_diffrn_measured_fraction_theta_full 1.000
_diffrn_measured_fraction_theta_max 0.979
_diffrn_measurement_device_type 'Bruker SMART APEX II CCD platform'
_diffrn_measurement_method '\w scans'
_diffrn_radiation_type MoK\a
_diffrn_radiation_wavelength 0.71073
_diffrn_reflns_av_R_equivalents 0.0497
_diffrn_reflns_av_unetI/netI 0.0365
_diffrn_reflns_Laue_measured_fraction_full 1.000
_diffrn_reflns_Laue_measured_fraction_max 0.979
_diffrn_reflns_limit_h_max 16
_diffrn_reflns_limit_h_min -17
_diffrn_reflns_limit_k_max 15
_diffrn_reflns_limit_k_min -15
_diffrn_reflns_limit_l_max 21
_diffrn_reflns_limit_l_min -22
_diffrn_reflns_number 38726
_diffrn_reflns_point_group_measured_fraction_full 1.000
_diffrn_reflns_point_group_measured_fraction_max 0.979
_diffrn_reflns_theta_full 37.785
_diffrn_reflns_theta_max 38.523
_diffrn_reflns_theta_min 2.446
_diffrn_source 'fine-focus sealed tube'
_exptl_absorpt_coefficient_mu 0.086
_exptl_absorpt_correction_T_max 0.7476
_exptl_absorpt_correction_T_min 0.6170
_exptl_absorpt_correction_type multi-scan
_exptl_absorpt_process_details 'SADABS (Sheldrick, 2014)'
_exptl_crystal_colour 'light yellow'
_exptl_crystal_density_diffrn 1.257
_exptl_crystal_description block
_exptl_crystal_F_000 432
_exptl_crystal_size_max 0.44
_exptl_crystal_size_mid 0.38
_exptl_crystal_size_min 0.16
_refine_diff_density_max 0.594
_refine_diff_density_min -0.235
_refine_diff_density_rms 0.060
_refine_ls_extinction_method none
_refine_ls_goodness_of_fit_ref 1.029
_refine_ls_hydrogen_treatment refall
_refine_ls_matrix_type full
_refine_ls_number_parameters 188
_refine_ls_number_reflns 5928
_refine_ls_number_restraints 0
_refine_ls_restrained_S_all 1.029
_refine_ls_R_factor_all 0.0776
_refine_ls_R_factor_gt 0.0490
_refine_ls_shift/su_max 0.000
_refine_ls_shift/su_mean 0.000
_refine_ls_structure_factor_coef Fsqd
_refine_ls_weighting_details 'w=1/[\s^2^(Fo^2^)+(0.0713P)^2^+0.1395P] where P=(Fo^2^+2Fc^2^)/3'
_refine_ls_weighting_scheme calc
_refine_ls_wR_factor_gt 0.1223
_refine_ls_wR_factor_ref 0.1379
_reflns_Friedel_coverage 0.000
_reflns_number_gt 4232
_reflns_number_total 5928
_reflns_threshold_expression 'I > 2\s(I)'
_cod_data_source_file ol6b00770_si_003.cif
_cod_data_source_block rutsbm01
_cod_original_cell_volume 1074.2(3)
_cod_original_sg_symbol_H-M 'P 21/n'
_cod_database_code 1555538
_shelx_shelxl_version_number 2014/7
_shelx_space_group_comment
; 
The symmetry employed for this shelxl refinement is uniquely defined 
by the following loop, which should always be used as a source of 
symmetry information in preference to the above space-group names. 
They are only intended as comments. 
;
_shelx_estimated_absorpt_t_min 0.963
_shelx_estimated_absorpt_t_max 0.986

loop_
_space_group_symop_operation_xyz
'x, y, z'
'-x+1/2, y+1/2, -z+1/2'
'-x, -y, -z'
'x-1/2, -y-1/2, z-1/2'

loop_
_atom_site_label
_atom_site_type_symbol
_atom_site_fract_x
_atom_site_fract_y
_atom_site_fract_z
_atom_site_U_iso_or_equiv
_atom_site_adp_type
_atom_site_occupancy
_atom_site_site_symmetry_order
_atom_site_calc_flag
O1 O 0.63708(6) 0.70923(7) 0.12526(5) 0.02237(13) Uani 1 1 d
O2 O 0.45066(8) 0.21619(8) 0.52496(6) 0.03051(16) Uani 1 1 d
N1 N 0.65239(7) 0.62157(7) 0.20838(5) 0.01580(12) Uani 1 1 d
C1 C 0.54696(8) 0.56118(9) 0.24773(6) 0.01604(13) Uani 1 1 d
C2 C 0.40387(8) 0.60793(10) 0.19705(7) 0.01901(14) Uani 1 1 d
H2A H 0.4100(13) 0.7086(15) 0.1706(10) 0.024(3) Uiso 1 1 d
H2B H 0.3494(13) 0.6107(14) 0.2550(10) 0.025(3) Uiso 1 1 d
C3 C 0.33930(10) 0.50248(13) 0.10581(8) 0.02731(19) Uani 1 1 d
H3A H 0.2467(16) 0.5442(17) 0.0729(12) 0.042(4) Uiso 1 1 d
H3B H 0.3308(16) 0.3999(18) 0.1317(13) 0.043(4) Uiso 1 1 d
H3C H 0.3974(15) 0.5027(17) 0.0487(11) 0.036(4) Uiso 1 1 d
C4 C 0.57581(8) 0.45013(9) 0.33234(6) 0.01616(13) Uani 1 1 d
H4 H 0.6719(13) 0.4200(15) 0.3541(10) 0.027(3) Uiso 1 1 d
C5 C 0.48054(8) 0.38474(9) 0.38381(7) 0.01942(14) Uani 1 1 d
H5 H 0.3814(14) 0.4061(15) 0.3665(11) 0.031(3) Uiso 1 1 d
C6 C 0.52622(9) 0.27606(9) 0.46945(7) 0.02112(15) Uani 1 1 d
H6 H 0.6275(13) 0.2490(15) 0.4798(10) 0.026(3) Uiso 1 1 d
C7 C 0.79559(7) 0.59922(8) 0.25920(6) 0.01479(12) Uani 1 1 d
C8 C 0.83999(8) 0.66033(9) 0.36086(6) 0.01770(13) Uani 1 1 d
H8 H 0.7730(12) 0.7102(14) 0.3995(9) 0.022(3) Uiso 1 1 d
C9 C 0.97880(9) 0.64498(10) 0.40655(7) 0.02141(15) Uani 1 1 d
H9 H 1.0126(15) 0.6851(17) 0.4769(12) 0.037(4) Uiso 1 1 d
C10 C 1.06904(9) 0.56976(11) 0.35029(8) 0.02295(16) Uani 1 1 d
H10 H 1.1690(15) 0.5561(16) 0.3858(12) 0.035(4) Uiso 1 1 d
C11 C 1.02234(9) 0.50979(10) 0.24833(7) 0.02099(15) Uani 1 1 d
H11 H 1.0858(13) 0.4566(15) 0.2090(10) 0.027(3) Uiso 1 1 d
C12 C 0.88423(8) 0.52480(9) 0.20172(6) 0.01729(13) Uani 1 1 d
H12 H 0.8498(14) 0.4836(15) 0.1306(11) 0.028(3) Uiso 1 1 d

loop_
_atom_site_aniso_label
_atom_site_aniso_U_11
_atom_site_aniso_U_22
_atom_site_aniso_U_33
_atom_site_aniso_U_23
_atom_site_aniso_U_13
_atom_site_aniso_U_12
O1 0.0238(3) 0.0248(3) 0.0177(3) 0.0088(2) 0.0011(2) 0.0000(2)
O2 0.0405(4) 0.0242(3) 0.0311(3) 0.0036(3) 0.0185(3) -0.0053(3)
N1 0.0170(3) 0.0162(3) 0.0139(2) 0.0010(2) 0.0016(2) -0.0002(2)
C1 0.0161(3) 0.0155(3) 0.0164(3) -0.0005(2) 0.0026(2) 0.0002(2)
C2 0.0169(3) 0.0183(3) 0.0214(3) -0.0001(3) 0.0021(2) 0.0027(2)
C3 0.0205(4) 0.0327(5) 0.0266(4) -0.0078(4) -0.0022(3) 0.0032(3)
C4 0.0174(3) 0.0144(3) 0.0170(3) -0.0002(2) 0.0036(2) -0.0004(2)
C5 0.0193(3) 0.0178(3) 0.0223(3) 0.0007(3) 0.0069(3) -0.0009(3)
C6 0.0271(4) 0.0163(3) 0.0214(3) -0.0002(3) 0.0084(3) -0.0025(3)
C7 0.0155(3) 0.0140(3) 0.0147(3) 0.0008(2) 0.0020(2) -0.0011(2)
C8 0.0198(3) 0.0175(3) 0.0156(3) -0.0019(2) 0.0026(2) -0.0008(2)
C9 0.0204(3) 0.0236(4) 0.0188(3) -0.0013(3) -0.0012(3) -0.0032(3)
C10 0.0165(3) 0.0248(4) 0.0266(4) 0.0032(3) 0.0010(3) -0.0009(3)
C11 0.0190(3) 0.0197(3) 0.0254(4) 0.0021(3) 0.0070(3) 0.0019(3)
C12 0.0197(3) 0.0161(3) 0.0168(3) -0.0002(2) 0.0049(2) -0.0007(2)

loop_
_atom_type_symbol
_atom_type_description
_atom_type_scat_dispersion_real
_atom_type_scat_dispersion_imag
_atom_type_scat_source
C C 0.0033 0.0016 'International Tables Vol C Tables 4.2.6.8 and 6.1.1.4'
H H 0.0000 0.0000 'International Tables Vol C Tables 4.2.6.8 and 6.1.1.4'
N N 0.0061 0.0033 'International Tables Vol C Tables 4.2.6.8 and 6.1.1.4'
O O 0.0106 0.0060 'International Tables Vol C Tables 4.2.6.8 and 6.1.1.4'

loop_
_geom_angle_atom_site_label_1
_geom_angle_atom_site_label_2
_geom_angle_atom_site_label_3
_geom_angle
O1 N1 C1 123.35(7)
O1 N1 C7 114.23(6)
C1 N1 C7 122.36(6)
N1 C1 C4 118.61(7)
N1 C1 C2 117.53(7)
C4 C1 C2 123.80(7)
C1 C2 C3 113.05(7)
C1 C2 H2A 107.2(7)
C3 C2 H2A 110.4(7)
C1 C2 H2B 106.3(8)
C3 C2 H2B 111.5(7)
H2A C2 H2B 108.1(10)
C2 C3 H3A 108.5(9)
C2 C3 H3B 111.5(9)
H3A C3 H3B 111.0(13)
C2 C3 H3C 109.0(9)
H3A C3 H3C 107.0(12)
H3B C3 H3C 109.7(13)
C5 C4 C1 125.34(7)
C5 C4 H4 117.6(7)
C1 C4 H4 117.1(7)
C4 C5 C6 118.92(8)
C4 C5 H5 123.5(8)
C6 C5 H5 117.6(8)
O2 C6 C5 124.56(9)
O2 C6 H6 120.2(7)
C5 C6 H6 115.2(7)
C12 C7 C8 122.45(7)
C12 C7 N1 118.62(7)
C8 C7 N1 118.84(7)
C7 C8 C9 118.45(7)
C7 C8 H8 119.7(7)
C9 C8 H8 121.8(7)
C10 C9 C8 119.87(8)
C10 C9 H9 119.6(9)
C8 C9 H9 120.5(9)
C9 C10 C11 120.70(8)
C9 C10 H10 118.9(8)
C11 C10 H10 120.4(8)
C12 C11 C10 119.99(8)
C12 C11 H11 119.4(8)
C10 C11 H11 120.6(8)
C7 C12 C11 118.54(7)
C7 C12 H12 120.3(8)
C11 C12 H12 121.1(8)

loop_
_geom_bond_atom_site_label_1
_geom_bond_atom_site_label_2
_geom_bond_distance
O1 N1 1.2891(9)
O2 C6 1.2200(11)
N1 C1 1.3301(10)
N1 C7 1.4561(10)
C1 C4 1.4401(11)
C1 C2 1.4993(11)
C2 C3 1.5305(13)
C2 H2A 0.956(13)
C2 H2B 0.973(13)
C3 H3A 1.004(16)
C3 H3B 0.971(16)
C3 H3C 0.988(14)
C4 C5 1.3517(11)
C4 H4 0.974(13)
C5 C6 1.4564(12)
C5 H5 0.979(14)
C6 H6 1.009(13)
C7 C12 1.3856(11)
C7 C8 1.3885(11)
C8 C9 1.3932(12)
C8 H8 0.984(12)
C9 C10 1.3906(13)
C9 H9 0.959(15)
C10 C11 1.3917(13)
C10 H10 1.014(15)
C11 C12 1.3896(12)
C11 H11 0.977(13)
C12 H12 0.972(14)

loop_
_geom_torsion_atom_site_label_1
_geom_torsion_atom_site_label_2
_geom_torsion_atom_site_label_3
_geom_torsion_atom_site_label_4
_geom_torsion
O1 N1 C1 C4 172.32(7)
C7 N1 C1 C4 -10.55(11)
O1 N1 C1 C2 -4.78(11)
C7 N1 C1 C2 172.35(7)
N1 C1 C2 C3 92.48(9)
C4 C1 C2 C3 -84.45(10)
N1 C1 C4 C5 176.51(8)
C2 C1 C4 C5 -6.59(13)
C1 C4 C5 C6 -178.83(7)
C4 C5 C6 O2 176.02(9)
O1 N1 C7 C12 -65.24(9)
C1 N1 C7 C12 117.39(8)
O1 N1 C7 C8 111.29(8)
C1 N1 C7 C8 -66.08(10)
C12 C7 C8 C9 -0.41(12)
N1 C7 C8 C9 -176.81(7)
C7 C8 C9 C10 -0.02(13)
C8 C9 C10 C11 0.21(13)
C9 C10 C11 C12 0.01(13)
C8 C7 C12 C11 0.63(12)
N1 C7 C12 C11 177.03(7)
C10 C11 C12 C7 -0.42(12)
